data_1555212
loop_
_publ_author_name
'Jiao, Meng-Jie'
'Liu, Dan'
'Hu, Xiu-Qin'
'Xu, Peng-Fei'

_publ_section_title
;
 Photocatalytic decarboxylative [2 + 2 + 1] annulation of 1,6-enynes with
 N-hydroxyphthalimide esters for the synthesis of indene-containing
 polycyclic compounds
;
_journal_issue 23
_journal_name_full 'Organic Chemistry Frontiers'
_journal_page_first 3834
_journal_paper_doi 10.1039/C9QO01166H
_journal_volume 6
_journal_year 2019
_chemical_formula_moiety 'C24 H24 O3'
_chemical_formula_sum 'C24 H24 O3'
_chemical_formula_weight 360.43
_space_group_crystal_system monoclinic
_space_group_IT_number 14
_space_group_name_Hall '-P 2ybc'
_space_group_name_H-M_alt 'P 1 21/c 1'
_atom_sites_solution_hydrogens geom
_atom_sites_solution_primary direct
_audit_creation_date 2019-04-24
_audit_creation_method
;
Olex2 1.2
(compiled 2018.05.29 svn.r3508 for OlexSys, GUI svn.r5506)
;
_audit_update_record
;
2019-06-19 deposited with the CCDC.	2019-10-16 downloaded from the CCDC.
;
_cell_angle_alpha 90
_cell_angle_beta 98.819(6)
_cell_angle_gamma 90
_cell_formula_units_Z 4
_cell_length_a 10.0558(7)
_cell_length_b 10.1395(5)
_cell_length_c 18.5575(10)
_cell_measurement_reflns_used 1339
_cell_measurement_temperature 292.90(10)
_cell_measurement_theta_max 25.3470
_cell_measurement_theta_min 3.8890
_cell_volume 1869.77(19)
_computing_cell_refinement
;
CrysAlisPro, Agilent Technologies,
Version 1.171.37.33 (release 27-03-2014 CrysAlis171 .NET)
(compiled Mar 27 2014,17:12:48)
;
_computing_data_collection
;
CrysAlisPro, Agilent Technologies,
Version 1.171.37.33 (release 27-03-2014 CrysAlis171 .NET)
(compiled Mar 27 2014,17:12:48)
;
_computing_data_reduction
;
CrysAlisPro, Agilent Technologies,
Version 1.171.37.33 (release 27-03-2014 CrysAlis171 .NET)
(compiled Mar 27 2014,17:12:48)
;
_computing_molecular_graphics 'Olex2 (Dolomanov et al., 2009)'
_computing_publication_material 'Olex2 (Dolomanov et al., 2009)'
_computing_structure_refinement 'ShelXL (Sheldrick, 2015)'
_computing_structure_solution 'ShelXS (Sheldrick, 2008)'
_diffrn_ambient_environment air
_diffrn_ambient_temperature 292.90(10)
_diffrn_detector 'CCD plate'
_diffrn_detector_area_resol_mean 16.0733
_diffrn_detector_type Eos
_diffrn_measured_fraction_theta_full 0.997
_diffrn_measured_fraction_theta_max 0.997
_diffrn_measurement_details
;
#__ type_ start__ end____ width___ exp.time_
  1 omega   18.00   45.00   1.0000   10.0000
omega____ theta____ kappa____ phi______ frames
    -       22.7867  -57.0000 -150.0000 27

#__ type_ start__ end____ width___ exp.time_
  2 omega   -8.00   95.00   1.0000   10.0000
omega____ theta____ kappa____ phi______ frames
    -       22.7867   38.0000 -120.0000 103

#__ type_ start__ end____ width___ exp.time_
  3 omega   -8.00   95.00   1.0000   10.0000
omega____ theta____ kappa____ phi______ frames
    -       22.7867   38.0000   30.0000 103
;
_diffrn_measurement_device 'four-circle diffractometer'
_diffrn_measurement_device_type 'SuperNova, Dual, Cu at zero, Eos'
_diffrn_measurement_method '\w scans'
_diffrn_orient_matrix_UB_11 0.0168179000
_diffrn_orient_matrix_UB_12 -0.0502638000
_diffrn_orient_matrix_UB_13 0.0264096000
_diffrn_orient_matrix_UB_21 0.0627369000
_diffrn_orient_matrix_UB_22 0.0311163000
_diffrn_orient_matrix_UB_23 0.0117994000
_diffrn_orient_matrix_UB_31 -0.0295898000
_diffrn_orient_matrix_UB_32 0.0374019000
_diffrn_orient_matrix_UB_33 0.0256867000
_diffrn_radiation_monochromator mirror
_diffrn_radiation_probe x-ray
_diffrn_radiation_type MoK\a
_diffrn_radiation_wavelength 0.71073
_diffrn_reflns_av_R_equivalents 0.0358
_diffrn_reflns_av_unetI/netI 0.0659
_diffrn_reflns_Laue_measured_fraction_full 0.997
_diffrn_reflns_Laue_measured_fraction_max 0.997
_diffrn_reflns_limit_h_max 12
_diffrn_reflns_limit_h_min -12
_diffrn_reflns_limit_k_max 11
_diffrn_reflns_limit_k_min -12
_diffrn_reflns_limit_l_max 19
_diffrn_reflns_limit_l_min -22
_diffrn_reflns_number 7137
_diffrn_reflns_point_group_measured_fraction_full 0.997
_diffrn_reflns_point_group_measured_fraction_max 0.997
_diffrn_reflns_theta_full 25.242
_diffrn_reflns_theta_max 26.019
_diffrn_reflns_theta_min 3.432
_diffrn_source 'SuperNova (Mo) X-ray Source'
_exptl_absorpt_coefficient_mu 0.083
_exptl_absorpt_correction_T_max 1.00000
_exptl_absorpt_correction_T_min 0.92466
_exptl_absorpt_correction_type multi-scan
_exptl_absorpt_process_details
;
CrysAlisPro, Agilent Technologies,
Version 1.171.37.33 (release 27-03-2014 CrysAlis171 .NET)
(compiled Mar 27 2014,17:12:48)
Empirical absorption correction using spherical harmonics,
 implemented in SCALE3 ABSPACK scaling algorithm.
;
_exptl_crystal_colour 'clear light colourless'
_exptl_crystal_colour_lustre clear
_exptl_crystal_colour_modifier light
_exptl_crystal_colour_primary colourless
_exptl_crystal_density_diffrn 1.280
_exptl_crystal_description block
_exptl_crystal_F_000 768
_exptl_crystal_size_max 0.18
_exptl_crystal_size_mid 0.15
_exptl_crystal_size_min 0.12
_refine_diff_density_max 1.089
_refine_diff_density_min -0.276
_refine_diff_density_rms 0.109
_refine_ls_extinction_method none
_refine_ls_goodness_of_fit_ref 1.052
_refine_ls_hydrogen_treatment constr
_refine_ls_matrix_type full
_refine_ls_number_parameters 245
_refine_ls_number_reflns 3680
_refine_ls_number_restraints 0
_refine_ls_restrained_S_all 1.052
_refine_ls_R_factor_all 0.1486
_refine_ls_R_factor_gt 0.1088
_refine_ls_shift/su_max 0.000
_refine_ls_shift/su_mean 0.000
_refine_ls_structure_factor_coef Fsqd
_refine_ls_weighting_details 'w=1/[\s^2^(Fo^2^)+(0.1971P)^2^+0.1809P] where P=(Fo^2^+2Fc^2^)/3'
_refine_ls_weighting_scheme calc
_refine_ls_wR_factor_gt 0.2683
_refine_ls_wR_factor_ref 0.3231
_reflns_Friedel_coverage 0.000
_reflns_number_gt 2245
_reflns_number_total 3680
_reflns_threshold_expression 'I > 2\s(I)'
_cod_data_source_file c9qo01166h2.cif
_cod_data_source_block jiaomj-2_0423
_cod_original_cell_volume 1869.76(19)
_cod_database_code 1555212
_shelx_shelxl_version_number 2018/3
_shelx_space_group_comment
;
The symmetry employed for this shelxl refinement is uniquely defined
by the following loop, which should always be used as a source of
symmetry information in preference to the above space-group names.
They are only intended as comments.
;
_shelx_estimated_absorpt_t_max 0.990
_shelx_estimated_absorpt_t_min 0.985
_reflns_odcompleteness_completeness 99.68
_reflns_odcompleteness_iscentric 1
_reflns_odcompleteness_theta 26.32
_olex2_refinement_description
;
1. Fixed Uiso
 At 1.2 times of:
  All C(H) groups, All C(H,H) groups
 At 1.5 times of:
  All C(H,H,H) groups
2.a Secondary CH2 refined with riding coordinates:
 C2(H2A,H2B), C12(H12A,H12B), C13(H13A,H13B), C14(H14A,H14B), C15(H15A,H15B),
 C16(H16A,H16B)
2.b Aromatic/amide H refined with riding coordinates:
 C4(H4), C5(H5), C6(H6), C7(H7), C18(H18), C19(H19), C20(H20), C21(H21),
 C22(H22)
2.c Idealised Me refined as rotating group:
 C24(H24A,H24B,H24C)
;
_olex2_date_sample_data_collection 2019-04-23
_olex2_submission_special_instructions 'No special instructions were received'

loop_
_space_group_symop_operation_xyz
'x, y, z'
'-x, y+1/2, -z+1/2'
'-x, -y, -z'
'x, -y-1/2, z-1/2'

loop_
_atom_site_label
_atom_site_type_symbol
_atom_site_fract_x
_atom_site_fract_y
_atom_site_fract_z
_atom_site_U_iso_or_equiv
_atom_site_adp_type
_atom_site_occupancy
_atom_site_site_symmetry_order
_atom_site_calc_flag
_atom_site_refinement_flags_posn
O1 O -0.0080(3) 0.6430(3) 0.16731(18) 0.0596(9) Uani 1 1 d .
O2 O 0.0007(4) 0.8578(3) 0.1781(3) 0.1002(16) Uani 1 1 d .
O3 O 0.4894(3) 0.4941(3) 0.34071(14) 0.0532(8) Uani 1 1 d .
C1 C 0.1891(3) 0.7506(3) 0.13825(18) 0.0274(8) Uani 1 1 d .
C2 C 0.2013(3) 0.8705(3) 0.08805(17) 0.0319(8) Uani 1 1 d .
H2A H 0.147265 0.943936 0.100408 0.038 Uiso 1 1 calc R
H2B H 0.294151 0.898843 0.091127 0.038 Uiso 1 1 calc R
C3 C 0.1480(3) 0.8167(3) 0.01288(16) 0.0281(7) Uani 1 1 d .
C4 C 0.1062(4) 0.8840(4) -0.05104(18) 0.0372(9) Uani 1 1 d .
H4 H 0.102083 0.975589 -0.051218 0.045 Uiso 1 1 calc R
C5 C 0.0703(4) 0.8134(4) -0.11525(19) 0.0442(10) Uani 1 1 d .
H5 H 0.041366 0.858127 -0.158588 0.053 Uiso 1 1 calc R
C6 C 0.0773(4) 0.6764(4) -0.11515(18) 0.0405(9) Uani 1 1 d .
H6 H 0.054642 0.630337 -0.158620 0.049 Uiso 1 1 calc R
C7 C 0.1177(3) 0.6081(3) -0.05105(17) 0.0342(8) Uani 1 1 d .
H7 H 0.120651 0.516432 -0.051179 0.041 Uiso 1 1 calc R
C8 C 0.1537(3) 0.6775(3) 0.01358(16) 0.0269(7) Uani 1 1 d .
C9 C 0.2081(3) 0.6361(3) 0.08820(16) 0.0254(7) Uani 1 1 d .
C10 C 0.2994(3) 0.5480(3) 0.11831(17) 0.0306(8) Uani 1 1 d .
C11 C 0.3496(3) 0.5825(3) 0.19891(17) 0.0332(8) Uani 1 1 d .
C12 C 0.2997(4) 0.7292(3) 0.20454(19) 0.0382(9) Uani 1 1 d .
H12A H 0.263711 0.742285 0.249614 0.046 Uiso 1 1 calc R
H12B H 0.373351 0.790487 0.203278 0.046 Uiso 1 1 calc R
C13 C 0.2883(4) 0.4864(4) 0.24849(19) 0.0425(9) Uani 1 1 d .
H13A H 0.191667 0.499826 0.242309 0.051 Uiso 1 1 calc R
H13B H 0.304515 0.396709 0.233923 0.051 Uiso 1 1 calc R
C14 C 0.3469(4) 0.5045(4) 0.32891(19) 0.0498(10) Uani 1 1 d .
H14A H 0.321188 0.590421 0.345182 0.060 Uiso 1 1 calc R
H14B H 0.309612 0.438089 0.357681 0.060 Uiso 1 1 calc R
C15 C 0.5470(4) 0.5941(4) 0.3016(2) 0.0501(10) Uani 1 1 d .
H15A H 0.644387 0.590275 0.312976 0.060 Uiso 1 1 calc R
H15B H 0.518016 0.680107 0.315968 0.060 Uiso 1 1 calc R
C16 C 0.5036(4) 0.5747(4) 0.21978(18) 0.0408(9) Uani 1 1 d .
H16A H 0.534728 0.489471 0.205521 0.049 Uiso 1 1 calc R
H16B H 0.545051 0.642074 0.193454 0.049 Uiso 1 1 calc R
C17 C 0.3432(3) 0.4291(3) 0.08156(17) 0.0331(8) Uani 1 1 d .
C18 C 0.2480(4) 0.3336(4) 0.0554(2) 0.0476(10) Uani 1 1 d .
H18 H 0.158820 0.344929 0.061968 0.057 Uiso 1 1 calc R
C19 C 0.2839(6) 0.2229(4) 0.0202(3) 0.0618(13) Uani 1 1 d .
H19 H 0.218851 0.160441 0.003281 0.074 Uiso 1 1 calc R
C20 C 0.4143(6) 0.2034(5) 0.0097(2) 0.0614(13) Uani 1 1 d .
H20 H 0.437700 0.128289 -0.014215 0.074 Uiso 1 1 calc R
C21 C 0.5092(5) 0.2948(4) 0.0345(2) 0.0530(11) Uani 1 1 d .
H21 H 0.597948 0.281734 0.027689 0.064 Uiso 1 1 calc R
C22 C 0.4746(4) 0.4082(4) 0.07027(19) 0.0396(9) Uani 1 1 d .
H22 H 0.540493 0.470188 0.086653 0.048 Uiso 1 1 calc R
C23 C 0.0504(4) 0.7572(3) 0.16199(19) 0.0362(9) Uani 1 1 d .
C24 C -0.1389(5) 0.6448(5) 0.1908(3) 0.0800(17) Uani 1 1 d .
H24A H -0.203200 0.685197 0.153771 0.120 Uiso 1 1 calc GR
H24B H -0.133788 0.694222 0.235237 0.120 Uiso 1 1 calc GR
H24C H -0.166482 0.556051 0.198899 0.120 Uiso 1 1 calc GR

loop_
_atom_site_aniso_label
_atom_site_aniso_U_11
_atom_site_aniso_U_22
_atom_site_aniso_U_33
_atom_site_aniso_U_23
_atom_site_aniso_U_13
_atom_site_aniso_U_12
O1 0.0364(16) 0.0466(17) 0.102(3) -0.0102(16) 0.0301(16) -0.0044(13)
O2 0.094(3) 0.052(2) 0.177(4) -0.006(2) 0.092(3) 0.013(2)
O3 0.0510(18) 0.0618(19) 0.0424(15) 0.0134(13) -0.0069(13) 0.0136(14)
C1 0.0312(18) 0.0220(16) 0.0275(17) -0.0032(12) -0.0003(14) 0.0033(12)
C2 0.0359(19) 0.0255(16) 0.0317(17) -0.0030(13) -0.0030(14) 0.0012(14)
C3 0.0237(16) 0.0318(18) 0.0279(16) 0.0007(13) 0.0010(12) -0.0016(13)
C4 0.041(2) 0.0349(19) 0.0345(19) 0.0036(15) 0.0012(15) 0.0030(16)
C5 0.048(2) 0.054(2) 0.0281(18) 0.0056(16) -0.0020(16) 0.0024(19)
C6 0.044(2) 0.053(2) 0.0232(17) -0.0054(15) -0.0002(14) -0.0058(17)
C7 0.0350(19) 0.0335(18) 0.0333(18) -0.0044(14) 0.0029(14) 0.0001(15)
C8 0.0217(15) 0.0333(18) 0.0247(16) -0.0004(13) 0.0007(12) -0.0014(13)
C9 0.0270(16) 0.0234(15) 0.0252(15) 0.0009(12) 0.0018(12) -0.0002(13)
C10 0.0263(16) 0.0331(18) 0.0322(17) 0.0028(14) 0.0036(13) 0.0007(14)
C11 0.0308(18) 0.0364(19) 0.0303(17) -0.0010(14) -0.0017(14) 0.0036(15)
C12 0.038(2) 0.043(2) 0.0296(18) -0.0031(14) -0.0075(15) 0.0055(16)
C13 0.040(2) 0.046(2) 0.042(2) 0.0036(17) 0.0042(16) 0.0010(18)
C14 0.052(2) 0.061(3) 0.036(2) 0.0077(19) 0.0065(18) 0.004(2)
C15 0.038(2) 0.059(3) 0.048(2) -0.0006(19) -0.0101(17) 0.0039(19)
C16 0.0342(19) 0.050(2) 0.0367(19) -0.0027(17) 0.0009(15) 0.0052(17)
C17 0.0386(19) 0.0298(17) 0.0310(17) 0.0042(14) 0.0056(14) 0.0041(15)
C18 0.039(2) 0.042(2) 0.060(2) -0.0045(18) 0.0011(18) -0.0044(18)
C19 0.067(3) 0.044(2) 0.070(3) -0.015(2) -0.002(3) -0.006(2)
C20 0.090(4) 0.045(2) 0.052(3) -0.010(2) 0.016(2) 0.016(3)
C21 0.055(3) 0.060(3) 0.049(2) 0.000(2) 0.024(2) 0.013(2)
C22 0.039(2) 0.039(2) 0.041(2) -0.0006(16) 0.0097(16) -0.0025(17)
C23 0.036(2) 0.043(2) 0.0294(18) -0.0004(14) 0.0067(15) 0.0135(16)
C24 0.046(3) 0.083(4) 0.119(5) -0.025(3) 0.037(3) -0.007(3)

loop_
_atom_type_symbol
_atom_type_description
_atom_type_scat_dispersion_real
_atom_type_scat_dispersion_imag
_atom_type_scat_source
C C 0.0033 0.0016 'International Tables Vol C Tables 4.2.6.8 and 6.1.1.4'
H H 0.0000 0.0000 'International Tables Vol C Tables 4.2.6.8 and 6.1.1.4'
O O 0.0106 0.0060 'International Tables Vol C Tables 4.2.6.8 and 6.1.1.4'

loop_
_geom_angle_atom_site_label_1
_geom_angle_atom_site_label_2
_geom_angle_atom_site_label_3
_geom_angle
C23 O1 C24 116.8(3)
C14 O3 C15 110.4(3)
C9 C1 C2 101.7(2)
C9 C1 C12 103.7(2)
C9 C1 C23 114.6(3)
C12 C1 C2 118.5(3)
C23 C1 C2 107.4(3)
C23 C1 C12 110.8(3)
C1 C2 H2A 111.2
C1 C2 H2B 111.2
H2A C2 H2B 109.1
C3 C2 C1 102.8(2)
C3 C2 H2A 111.2
C3 C2 H2B 111.2
C4 C3 C2 129.2(3)
C4 C3 C8 120.6(3)
C8 C3 C2 110.0(2)
C3 C4 H4 120.4
C3 C4 C5 119.3(3)
C5 C4 H4 120.4
C4 C5 H5 119.8
C4 C5 C6 120.4(3)
C6 C5 H5 119.8
C5 C6 H6 119.7
C7 C6 C5 120.7(3)
C7 C6 H6 119.7
C6 C7 H7 120.3
C6 C7 C8 119.5(3)
C8 C7 H7 120.3
C3 C8 C9 107.6(2)
C7 C8 C3 119.5(3)
C7 C8 C9 132.8(3)
C8 C9 C1 107.2(3)
C10 C9 C1 113.4(3)
C10 C9 C8 135.7(3)
C9 C10 C11 110.8(3)
C9 C10 C17 125.6(3)
C17 C10 C11 123.6(3)
C10 C11 C12 102.6(3)
C13 C11 C10 109.6(3)
C13 C11 C12 113.4(3)
C13 C11 C16 107.4(3)
C16 C11 C10 113.5(3)
C16 C11 C12 110.4(3)
C1 C12 C11 106.1(3)
C1 C12 H12A 110.5
C1 C12 H12B 110.5
C11 C12 H12A 110.5
C11 C12 H12B 110.5
H12A C12 H12B 108.7
C11 C13 H13A 109.1
C11 C13 H13B 109.1
H13A C13 H13B 107.9
C14 C13 C11 112.3(3)
C14 C13 H13A 109.1
C14 C13 H13B 109.1
O3 C14 C13 111.8(3)
O3 C14 H14A 109.3
O3 C14 H14B 109.3
C13 C14 H14A 109.3
C13 C14 H14B 109.3
H14A C14 H14B 107.9
O3 C15 H15A 109.7
O3 C15 H15B 109.7
O3 C15 C16 109.8(3)
H15A C15 H15B 108.2
C16 C15 H15A 109.7
C16 C15 H15B 109.7
C11 C16 H16A 109.3
C11 C16 H16B 109.3
C15 C16 C11 111.5(3)
C15 C16 H16A 109.3
C15 C16 H16B 109.3
H16A C16 H16B 108.0
C18 C17 C10 119.1(3)
C22 C17 C10 123.4(3)
C22 C17 C18 117.4(3)
C17 C18 H18 119.5
C19 C18 C17 121.0(4)
C19 C18 H18 119.5
C18 C19 H19 119.6
C20 C19 C18 120.9(4)
C20 C19 H19 119.6
C19 C20 H20 120.3
C21 C20 C19 119.4(4)
C21 C20 H20 120.3
C20 C21 H21 119.7
C20 C21 C22 120.6(4)
C22 C21 H21 119.7
C17 C22 C21 120.7(4)
C17 C22 H22 119.7
C21 C22 H22 119.7
O1 C23 C1 115.1(3)
O2 C23 O1 121.8(4)
O2 C23 C1 123.0(3)
O1 C24 H24A 109.5
O1 C24 H24B 109.5
O1 C24 H24C 109.5
H24A C24 H24B 109.5
H24A C24 H24C 109.5
H24B C24 H24C 109.5

loop_
_geom_bond_atom_site_label_1
_geom_bond_atom_site_label_2
_geom_bond_distance
O1 C23 1.309(4)
O1 C24 1.448(5)
O2 C23 1.193(4)
O3 C14 1.419(5)
O3 C15 1.421(5)
C1 C2 1.547(4)
C1 C9 1.517(4)
C1 C12 1.542(5)
C1 C23 1.528(5)
C2 H2A 0.9700
C2 H2B 0.9700
C2 C3 1.517(4)
C3 C4 1.377(5)
C3 C8 1.413(5)
C4 H4 0.9300
C4 C5 1.389(5)
C5 H5 0.9300
C5 C6 1.391(6)
C6 H6 0.9300
C6 C7 1.383(5)
C7 H7 0.9300
C7 C8 1.390(4)
C8 C9 1.470(4)
C9 C10 1.340(4)
C10 C11 1.544(4)
C10 C17 1.485(4)
C11 C12 1.579(5)
C11 C13 1.533(5)
C11 C16 1.540(5)
C12 H12A 0.9700
C12 H12B 0.9700
C13 H13A 0.9700
C13 H13B 0.9700
C13 C14 1.529(5)
C14 H14A 0.9700
C14 H14B 0.9700
C15 H15A 0.9700
C15 H15B 0.9700
C15 C16 1.526(5)
C16 H16A 0.9700
C16 H16B 0.9700
C17 C18 1.396(5)
C17 C22 1.386(5)
C18 H18 0.9300
C18 C19 1.375(6)
C19 H19 0.9300
C19 C20 1.369(7)
C20 H20 0.9300
C20 C21 1.359(7)
C21 H21 0.9300
C21 C22 1.398(5)
C22 H22 0.9300
C24 H24A 0.9600
C24 H24B 0.9600
C24 H24C 0.9600

loop_
_geom_torsion_atom_site_label_1
_geom_torsion_atom_site_label_2
_geom_torsion_atom_site_label_3
_geom_torsion_atom_site_label_4
_geom_torsion
O3 C15 C16 C11 60.3(4)
C1 C2 C3 C4 163.8(3)
C1 C2 C3 C8 -20.2(3)
C1 C9 C10 C11 5.4(4)
C1 C9 C10 C17 -177.3(3)
C2 C1 C9 C8 -31.4(3)
C2 C1 C9 C10 130.3(3)
C2 C1 C12 C11 -127.4(3)
C2 C1 C23 O1 143.1(3)
C2 C1 C23 O2 -40.4(5)
C2 C3 C4 C5 175.2(3)
C2 C3 C8 C7 -175.9(3)
C2 C3 C8 C9 0.8(3)
C3 C4 C5 C6 -0.4(5)
C3 C8 C9 C1 19.8(3)
C3 C8 C9 C10 -135.9(4)
C4 C3 C8 C7 0.5(4)
C4 C3 C8 C9 177.2(3)
C4 C5 C6 C7 1.2(5)
C5 C6 C7 C8 -1.1(5)
C6 C7 C8 C3 0.3(5)
C6 C7 C8 C9 -175.4(3)
C7 C8 C9 C1 -164.1(3)
C7 C8 C9 C10 40.2(6)
C8 C3 C4 C5 -0.4(5)
C8 C9 C10 C11 160.0(3)
C8 C9 C10 C17 -22.7(6)
C9 C1 C2 C3 30.4(3)
C9 C1 C12 C11 -15.6(4)
C9 C1 C23 O1 30.9(4)
C9 C1 C23 O2 -152.6(4)
C9 C10 C11 C12 -14.8(3)
C9 C10 C11 C13 106.0(3)
C9 C10 C11 C16 -134.0(3)
C9 C10 C17 C18 -60.0(5)
C9 C10 C17 C22 118.8(4)
C10 C11 C12 C1 18.3(3)
C10 C11 C13 C14 173.1(3)
C10 C11 C16 C15 -173.5(3)
C10 C17 C18 C19 179.1(4)
C10 C17 C22 C21 -179.3(3)
C11 C10 C17 C18 116.9(4)
C11 C10 C17 C22 -64.3(4)
C11 C13 C14 O3 -55.2(4)
C12 C1 C2 C3 143.3(3)
C12 C1 C9 C8 -154.9(3)
C12 C1 C9 C10 6.8(4)
C12 C1 C23 O1 -86.1(4)
C12 C1 C23 O2 90.4(5)
C12 C11 C13 C14 -72.9(4)
C12 C11 C16 C15 72.0(4)
C13 C11 C12 C1 -99.8(3)
C13 C11 C16 C15 -52.2(4)
C14 O3 C15 C16 -63.7(4)
C15 O3 C14 C13 61.5(4)
C16 C11 C12 C1 139.6(3)
C16 C11 C13 C14 49.4(4)
C17 C10 C11 C12 167.8(3)
C17 C10 C11 C13 -71.4(4)
C17 C10 C11 C16 48.7(4)
C17 C18 C19 C20 -0.1(7)
C18 C17 C22 C21 -0.5(5)
C18 C19 C20 C21 0.0(7)
C19 C20 C21 C22 -0.3(7)
C20 C21 C22 C17 0.5(6)
C22 C17 C18 C19 0.3(6)
C23 C1 C2 C3 -90.3(3)
C23 C1 C9 C8 84.2(3)
C23 C1 C9 C10 -114.1(3)
C23 C1 C12 C11 107.8(3)
C24 O1 C23 O2 2.5(6)
C24 O1 C23 C1 179.1(4)
